data_4133674
loop_
_publ_author_name
'Jiang, Xuanfeng'
'Cui, Xunzhe'
'Duncan, Andrew J. E.'
'Li, Liang'
'Hughes, Russell P.'
'Staples, Richard J.'
'Alexandrov, Eugeny V.'
'Proserpio, Davide M.'
'Wu, Yuyang'
'Ke, Chenfeng'

_publ_section_title
;
 Topochemical Synthesis of Single-Crystalline Hydrogen-Bonded Cross-Linked
 Organic Frameworks and Their Guest-Induced Elastic Expansion.
;
_journal_issue 27
_journal_name_full 'Journal of the American Chemical Society'
_journal_page_first 10915
_journal_page_last 10923
_journal_paper_doi 10.1021/jacs.9b05232
_journal_volume 141
_journal_year 2019
_chemical_formula_moiety 'C29 H27 N12 S1'
_chemical_formula_sum 'C29 H27 N12 S'
_chemical_formula_weight 575.68
_chemical_name_common P7
_space_group_crystal_system orthorhombic
_space_group_IT_number 70
_space_group_name_Hall '-F 2uv 2vw'
_space_group_name_H-M_alt 'F d d d :2'
_atom_sites_solution_hydrogens mixed
_atom_sites_solution_primary dual
_audit_creation_date 2019-04-15
_audit_creation_method
;
Olex2 1.2
(compiled 2018.05.29 svn.r3508 for OlexSys, GUI svn.r5506)
;
_cell_angle_alpha 90
_cell_angle_beta 90
_cell_angle_gamma 90
_cell_formula_units_Z 32
_cell_length_a 20.1440(3)
_cell_length_b 34.7052(4)
_cell_length_c 42.3035(3)
_cell_measurement_reflns_used 26405
_cell_measurement_temperature 100(2)
_cell_measurement_theta_max 24.4140
_cell_measurement_theta_min 1.6160
_cell_volume 29574.4(6)
_computing_cell_refinement 'CrysAlisPro 1.171.39.36a (Rigaku OD, 2017)'
_computing_data_collection 'CrysAlisPro 1.171.39.36a (Rigaku OD, 2017)'
_computing_data_reduction 'CrysAlisPro 1.171.39.36a (Rigaku OD, 2017)'
_computing_molecular_graphics 'Olex2 (Dolomanov et al., 2009)'
_computing_publication_material 'Olex2 (Dolomanov et al., 2009)'
_computing_structure_refinement 'ShelXL (Sheldrick, 2015)'
_computing_structure_solution 'ShelXT (Sheldrick, 2015)'
_diffrn_ambient_temperature 100(2)
_diffrn_measured_fraction_theta_full 0.994
_diffrn_measured_fraction_theta_max 0.994
_diffrn_measurement_details
;
List of Runs (angles in degrees, time in seconds):

  # Type    Start    End  Width  t~exp~   \w     \q     \k     \f   Frames
--------------------------------------------------------------------------
  1  \f      0.00 360.00   0.20    0.10   0.00   0.00   0.00    --  1800
;
_diffrn_measurement_device 'abstract diffractometer'
_diffrn_measurement_device_type 'dectris-CrysAlisPro-abstract goniometer imported dectris images'
_diffrn_measurement_method \w
_diffrn_orient_matrix_type 'CrysAlisPro convention (1999,Acta A55,543-557)'
_diffrn_orient_matrix_UB_11 0.0301960000
_diffrn_orient_matrix_UB_12 0.0009096000
_diffrn_orient_matrix_UB_13 -0.0027378000
_diffrn_orient_matrix_UB_21 -0.0047407000
_diffrn_orient_matrix_UB_22 -0.0067873000
_diffrn_orient_matrix_UB_23 -0.0133705000
_diffrn_orient_matrix_UB_31 -0.0036722000
_diffrn_orient_matrix_UB_32 0.0164965000
_diffrn_orient_matrix_UB_33 -0.0053227000
_diffrn_radiation_monochromator synchrotron
_diffrn_radiation_probe x-ray
_diffrn_radiation_type synchrotron
_diffrn_radiation_wavelength 0.61992
_diffrn_reflns_av_R_equivalents 0.1124
_diffrn_reflns_av_unetI/netI 0.0590
_diffrn_reflns_Laue_measured_fraction_full 0.994
_diffrn_reflns_Laue_measured_fraction_max 0.994
_diffrn_reflns_limit_h_max 26
_diffrn_reflns_limit_h_min -26
_diffrn_reflns_limit_k_max 46
_diffrn_reflns_limit_k_min -46
_diffrn_reflns_limit_l_max 56
_diffrn_reflns_limit_l_min -56
_diffrn_reflns_number 120127
_diffrn_reflns_point_group_measured_fraction_full 0.994
_diffrn_reflns_point_group_measured_fraction_max 0.994
_diffrn_reflns_theta_full 21.836
_diffrn_reflns_theta_max 24.408
_diffrn_reflns_theta_min 1.620
_diffrn_source synchrotron
_exptl_absorpt_coefficient_mu 0.032
_exptl_absorpt_correction_T_max 1.00000
_exptl_absorpt_correction_T_min 0.50443
_exptl_absorpt_correction_type multi-scan
_exptl_absorpt_process_details
;
CrysAlisPro 1.171.39.36a (Rigaku Oxford Diffraction, 2017)
Empirical absorption correction using spherical harmonics,
 implemented in SCALE3 ABSPACK scaling algorithm.
;
_exptl_crystal_colour yellow
_exptl_crystal_colour_primary yellow
_exptl_crystal_density_diffrn 1.034
_exptl_crystal_description block
_exptl_crystal_F_000 9632
_exptl_crystal_size_max 0.1
_exptl_crystal_size_mid 0.05
_exptl_crystal_size_min 0.05
_refine_diff_density_max 1.297
_refine_diff_density_min -0.478
_refine_diff_density_rms 0.116
_refine_ls_extinction_method none
_refine_ls_goodness_of_fit_ref 1.733
_refine_ls_hydrogen_treatment mixed
_refine_ls_matrix_type full
_refine_ls_number_parameters 415
_refine_ls_number_reflns 9150
_refine_ls_number_restraints 368
_refine_ls_restrained_S_all 1.736
_refine_ls_R_factor_all 0.1489
_refine_ls_R_factor_gt 0.1365
_refine_ls_shift/su_max 0.001
_refine_ls_shift/su_mean 0.000
_refine_ls_structure_factor_coef Fsqd
_refine_ls_weighting_details 'w=1/[\s^2^(Fo^2^)+(0.2000P)^2^] where P=(Fo^2^+2Fc^2^)/3'
_refine_ls_weighting_scheme calc
_refine_ls_wR_factor_gt 0.4046
_refine_ls_wR_factor_ref 0.4231
_reflns_Friedel_coverage 0.000
_reflns_number_gt 6742
_reflns_number_total 9150
_reflns_threshold_expression 'I > 2\s(I)'
_cod_data_source_file ja9b05232_si_009.cif
_cod_data_source_block 17ck
_cod_depositor_comments
;
The following automatic conversions were performed:

data item '_exptl_absorpt_correction_type' value 'Multi-scan' was
changed to 'multi-scan' in accordance with the
/home/saulius/struct/COD-crude-data/automatic-downloads/DataCite-retrospective/ACS/depositions/lib/dictionaries/cif_core.dic
dictionary named 'cif_core.dic' version 2.4.2 last updated on
2011-04-26.

Automatic conversion script
Id: cif_fix_values 6909 2019-04-08 15:41:33Z antanas 
;
_cod_original_sg_symbol_H-M 'F d d d'
_cod_database_code 4133674
_shelx_shelxl_version_number 2018/3
_shelx_space_group_comment
;
The symmetry employed for this shelxl refinement is uniquely defined
by the following loop, which should always be used as a source of
symmetry information in preference to the above space-group names.
They are only intended as comments.
;
_shelx_estimated_absorpt_t_max 0.995
_shelx_estimated_absorpt_t_min 0.990
_olex2_refinement_description
;
1. Fixed Uiso
 At 1.2 times of:
  All C(H) groups, All C(H,H) groups, All C(H,H,H,H) groups, All N(H) groups
 At 1.5 times of:
  All C(H,H,H) groups
2. Restrained distances
 C29-C28
 1.54 with sigma of 0.02
 C20-C21
 1.54 with sigma of 0.02
 C22-C21
 1.34 with sigma of 0.02
 S1B-C25
 1.82 with sigma of 0.02
 C26-C27
 1.54 with sigma of 0.02
 C24A-C25
 1.54 with sigma of 0.02
 S1B-C24A
 2.96 with sigma of 0.04
 C25-S1B \\sim C25-S1A \\sim C25-S1C
 with sigma of 0.02
 C24A-C23 \\sim C23-C24
 with sigma of 0.02
3. Uiso/Uaniso restraints and constraints
C26: within 2A with sigma of 0.04 and sigma for terminal atoms of 0.08
C25: within 2A with sigma of 0.04 and sigma for terminal atoms of 0.08
S1B: within 2A with sigma of 0.04 and sigma for terminal atoms of 0.08
S1B \\sim S1C: within 2A with sigma of 0.04 and sigma for terminal atoms of 0.08
S1B \\sim S1C \\sim S1A: within 2A with sigma of 0.04 and sigma for terminal
atoms of 0.08
S1B \\sim S1C \\sim C25 \\sim S1A: within 2A with sigma of 0.04 and sigma for
terminal atoms of 0.08
C27: within 2A with sigma of 0.04 and sigma for terminal atoms of 0.08
C27 \\sim C26: within 2A with sigma of 0.04 and sigma for terminal atoms of 0.08
C24 \\sim C23: within 2A with sigma of 0.04 and sigma for terminal atoms of 0.08
C24A: within 2A with sigma of 0.04 and sigma for terminal atoms of 0.08
C24A \\sim C24: within 2A with sigma of 0.04 and sigma for terminal atoms of
0.08
4. Rigid body (RIGU) restrains
 All non-hydrogen atoms
 with sigma for 1-2 distances of 0.004 and sigma for 1-3 distances of 0.004
5. Others
 1*[Sof(S1B)]+1*[Sof(S1C)]+1*[Sof(S1A)]=1 with esd of 0.01
 Sof(H23C)=Sof(H23D)=Sof(C24A)=1-FVAR(1)
 Sof(H23A)=Sof(H23B)=Sof(C24)=FVAR(1)
6.a Secondary CH2 refined with riding coordinates:
 C20(H20A,H20B), C28(H28A,H28B), C23(H23A,H23B), C23(H23C,H23D), C26(H26A,H26B)
6.b Aromatic/amide H refined with riding coordinates:
 N1(H1), N9(H9), C4(H4), C7(H7), C6(H6), C3(H3), N10(H10), N11(H11), C9(H9A),
 C13(H13), C12(H12), C10(H10A), C21(H21)
6.c X=CH2 refined with riding coordinates:
 C22(H22A,H22B)
6.d Idealised Me refined as rotating group:
 C29(H29A,H29B,H29C)
;
_olex2_submission_special_instructions 'No special instructions were received'

loop_
_space_group_symop_operation_xyz
'x, y, z'
'-x+3/4, -y+3/4, z'
'-x+3/4, y, -z+3/4'
'x, -y+3/4, -z+3/4'
'x, y+1/2, z+1/2'
'-x+3/4, -y+5/4, z+1/2'
'-x+3/4, y+1/2, -z+5/4'
'x, -y+5/4, -z+5/4'
'x+1/2, y, z+1/2'
'-x+5/4, -y+3/4, z+1/2'
'-x+5/4, y, -z+5/4'
'x+1/2, -y+3/4, -z+5/4'
'x+1/2, y+1/2, z'
'-x+5/4, -y+5/4, z'
'-x+5/4, y+1/2, -z+3/4'
'x+1/2, -y+5/4, -z+3/4'
'-x, -y, -z'
'x-3/4, y-3/4, -z'
'x-3/4, -y, z-3/4'
'-x, y-3/4, z-3/4'
'-x, -y+1/2, -z+1/2'
'x-3/4, y-1/4, -z+1/2'
'x-3/4, -y+1/2, z-1/4'
'-x, y-1/4, z-1/4'
'-x+1/2, -y, -z+1/2'
'x-1/4, y-3/4, -z+1/2'
'x-1/4, -y, z-1/4'
'-x+1/2, y-3/4, z-1/4'
'-x+1/2, -y+1/2, -z'
'x-1/4, y-1/4, -z'
'x-1/4, -y+1/2, z-3/4'
'-x+1/2, y-1/4, z-3/4'

loop_
_atom_site_label
_atom_site_type_symbol
_atom_site_fract_x
_atom_site_fract_y
_atom_site_fract_z
_atom_site_U_iso_or_equiv
_atom_site_adp_type
_atom_site_occupancy
_atom_site_site_symmetry_order
_atom_site_calc_flag
_atom_site_refinement_flags_posn
_atom_site_refinement_flags_adp
_atom_site_refinement_flags_occupancy
_atom_site_disorder_assembly
_atom_site_disorder_group
N3 N 0.42829(11) 0.41754(6) 0.69940(4) 0.0623(5) Uani 1 1 d . U . . .
N1 N 0.40197(11) 0.47897(6) 0.68215(4) 0.0656(6) Uani 1 1 d . U . . .
H1 H 0.415035 0.503140 0.681165 0.079 Uiso 1 1 calc R . . . .
N5 N 0.49839(11) 0.47175(6) 0.70897(4) 0.0663(5) Uani 1 1 d . U . . .
N2 N 0.19946(12) 0.45042(6) 0.48484(4) 0.0673(6) Uani 1 1 d . U . . .
N8 N 0.18550(13) 0.43917(6) 0.43252(4) 0.0694(6) Uani 1 1 d . U . . .
N4 N 0.52967(13) 0.40978(7) 0.72807(5) 0.0782(7) Uani 1 1 d . U . . .
N6 N 0.13208(14) 0.39931(6) 0.47041(4) 0.0730(6) Uani 1 1 d . U . . .
N9 N 0.45650(14) 0.35943(6) 0.71928(5) 0.0794(7) Uani 1 1 d . U . . .
H9 H 0.419431 0.352102 0.710053 0.095 Uiso 1 1 calc R . . . .
N7 N 0.11952(15) 0.38603(6) 0.41508(4) 0.0777(7) Uani 1 1 d . U . . .
C2 C 0.21795(13) 0.46153(7) 0.63708(4) 0.0611(6) Uani 1 1 d . U . . .
C5 C 0.34038(13) 0.47107(7) 0.66791(4) 0.0620(6) Uani 1 1 d . U . . .
C14 C 0.44400(13) 0.45463(7) 0.69716(4) 0.0607(6) Uani 1 1 d . U . . .
C1 C 0.15527(13) 0.45777(7) 0.61846(4) 0.0624(6) Uani 1 1 d . U . . .
C17 C 0.17101(13) 0.42787(7) 0.46229(4) 0.0634(6) Uani 1 1 d . U . . .
C4 C 0.32708(15) 0.43753(7) 0.65072(5) 0.0687(7) Uani 1 1 d . U . . .
H4 H 0.359408 0.417645 0.649581 0.082 Uiso 1 1 calc R . . . .
C8 C 0.16586(13) 0.45549(7) 0.58352(4) 0.0620(6) Uani 1 1 d . U . . .
C15 C 0.47294(14) 0.39648(7) 0.71575(5) 0.0674(6) Uani 1 1 d . U . . .
C7 C 0.23132(14) 0.49460(7) 0.65460(5) 0.0666(6) Uani 1 1 d . U . . .
H7 H 0.198574 0.514209 0.656129 0.080 Uiso 1 1 calc R . . . .
C6 C 0.29136(14) 0.49930(7) 0.66975(5) 0.0661(6) Uani 1 1 d . U . . .
H6 H 0.299410 0.522080 0.681597 0.079 Uiso 1 1 calc R . . . .
C3 C 0.26714(15) 0.43330(7) 0.63544(5) 0.0706(7) Uani 1 1 d . U . . .
H3 H 0.259091 0.410597 0.623482 0.085 Uiso 1 1 calc R . . . .
C11 C 0.18781(13) 0.45011(7) 0.51797(4) 0.0643(6) Uani 1 1 d . U . . .
N12 N 0.06364(18) 0.35174(8) 0.45350(6) 0.0994(9) Uani 1 1 d . U . . .
N10 N 0.17084(16) 0.42466(7) 0.37966(4) 0.0891(9) Uani 1 1 d . U . . .
H10 H 0.153149 0.409454 0.365301 0.107 Uiso 1 1 calc R . . . .
C16 C 0.53966(15) 0.44736(8) 0.72313(6) 0.0726(7) Uani 1 1 d . U . . .
C18 C 0.10529(16) 0.37949(7) 0.44551(5) 0.0743(7) Uani 1 1 d . U . . .
N11 N 0.59747(16) 0.46315(9) 0.73457(8) 0.0980(9) Uani 1 1 d . U . . .
H11 H 0.598286 0.488271 0.737392 0.118 Uiso 1 1 calc R . . . .
C19 C 0.15831(16) 0.41645(7) 0.41004(5) 0.0721(7) Uani 1 1 d . U . . .
C9 C 0.1439(2) 0.42439(8) 0.56634(5) 0.0964(12) Uani 1 1 d . U . . .
H9A H 0.120782 0.404347 0.576949 0.116 Uiso 1 1 calc R . . . .
C13 C 0.2021(2) 0.48109(11) 0.56777(6) 0.1120(15) Uani 1 1 d . U . . .
H13 H 0.222465 0.501448 0.579235 0.134 Uiso 1 1 calc R . . . .
C12 C 0.2116(2) 0.47936(12) 0.53499(6) 0.1157(15) Uani 1 1 d . U . . .
H12 H 0.235412 0.499386 0.524705 0.139 Uiso 1 1 calc R . . . .
C10 C 0.1544(2) 0.42123(9) 0.53392(5) 0.0999(12) Uani 1 1 d . U . . .
H10A H 0.138720 0.399289 0.522774 0.120 Uiso 1 1 calc R . . . .
C20 C 0.4918(3) 0.33028(10) 0.73619(10) 0.1220(16) Uani 1 1 d D U . . .
H20A H 0.531932 0.341710 0.745867 0.146 Uiso 1 1 calc R . . . .
H20B H 0.506242 0.310011 0.721235 0.146 Uiso 1 1 calc R . . . .
C28 C 0.0251(3) 0.32924(12) 0.43074(10) 0.1145(14) Uani 1 1 d D U . . .
H28A H 0.053935 0.322957 0.412497 0.137 Uiso 1 1 calc R . . . .
H28B H 0.011953 0.304638 0.440797 0.137 Uiso 1 1 calc R . . . .
C21 C 0.4480(4) 0.31167(15) 0.76264(12) 0.160(3) Uani 1 1 d D U . . .
H21 H 0.436400 0.327877 0.779873 0.192 Uiso 1 1 calc R . . . .
C23 C 0.2103(4) 0.45586(14) 0.36867(7) 0.147(2) Uani 1 1 d D U . . .
H23A H 0.257519 0.451379 0.374003 0.177 Uiso 0.36(2) 1 calc R . P A 1
H23B H 0.195912 0.480156 0.378840 0.177 Uiso 0.36(2) 1 calc R . P A 1
H23C H 0.244915 0.445698 0.354306 0.177 Uiso 0.64(2) 1 calc R . P A 2
H23D H 0.232968 0.467865 0.386948 0.177 Uiso 0.64(2) 1 calc R . P A 2
C29 C -0.0338(4) 0.3483(2) 0.4192(3) 0.198(3) Uani 1 1 d D U . . .
H29A H -0.024077 0.375557 0.415404 0.297 Uiso 1 1 calc GR . . . .
H29B H -0.069250 0.346074 0.434984 0.297 Uiso 1 1 calc GR . . . .
H29C H -0.048113 0.336150 0.399438 0.297 Uiso 1 1 calc GR . . . .
C26 C 0.6552(3) 0.4426(2) 0.74211(18) 0.157(2) Uani 1 1 d D U . . .
H26A H 0.640726 0.421895 0.756674 0.189 Uiso 1 1 calc R . . . .
H26B H 0.682486 0.460436 0.754937 0.189 Uiso 1 1 calc R . . . .
C24 C 0.2019(15) 0.4587(6) 0.3331(2) 0.207(12) Uani 0.36(2) 1 d D U P A 1
H2 H 0.2259(11) 0.4730(7) 0.4791(6) 0.048(5) Uiso 1 1 d . . . . .
C22 C 0.4259(7) 0.2767(3) 0.7637(2) 0.256(6) Uani 1 1 d D U . . .
H22A H 0.436031 0.259241 0.747124 0.307 Uiso 1 1 calc R . . . .
H22B H 0.399626 0.268545 0.781097 0.307 Uiso 1 1 calc R . . . .
C27 C 0.7028(8) 0.4237(6) 0.7196(6) 0.399(14) Uani 1 1 d D U . . .
C24A C 0.1699(10) 0.4872(5) 0.3510(4) 0.300(11) Uani 0.64(2) 1 d D U P A 2
C25 C 0.1973(16) 0.5281(7) 0.3510(8) 0.59(2) Uani 1 1 d D U . . .
S1B S 0.2537(11) 0.5663(5) 0.3663(5) 0.57(3) Uani 0.386(19) 1 d D U P A 2
S1C S 0.283(2) 0.5277(9) 0.3322(9) 0.53(2) Uani 0.209(15) 1 d D U P A 4
S1A S 0.153(3) 0.5539(10) 0.3175(7) 0.67(2) Uani 0.40(2) 1 d D U P A 4

loop_
_atom_site_aniso_label
_atom_site_aniso_U_11
_atom_site_aniso_U_22
_atom_site_aniso_U_33
_atom_site_aniso_U_23
_atom_site_aniso_U_13
_atom_site_aniso_U_12
N3 0.0954(14) 0.0598(11) 0.0315(8) -0.0014(7) -0.0062(8) 0.0071(9)
N1 0.1007(15) 0.0617(11) 0.0345(9) 0.0048(7) -0.0110(8) 0.0023(9)
N5 0.0930(14) 0.0702(12) 0.0357(9) -0.0035(7) -0.0049(8) 0.0060(9)
N2 0.1093(16) 0.0710(12) 0.0215(8) -0.0016(7) -0.0005(8) -0.0089(11)
N8 0.1244(18) 0.0627(11) 0.0211(8) -0.0028(6) 0.0030(8) -0.0072(10)
N4 0.1102(17) 0.0720(13) 0.0525(11) -0.0114(9) -0.0217(11) 0.0200(11)
N6 0.1293(18) 0.0645(11) 0.0254(8) -0.0055(7) 0.0090(9) -0.0118(11)
N9 0.1200(18) 0.0604(12) 0.0579(12) -0.0012(9) -0.0252(12) 0.0131(11)
N7 0.142(2) 0.0626(12) 0.0288(8) -0.0099(7) 0.0043(10) -0.0104(11)
C2 0.1001(16) 0.0619(12) 0.0213(7) 0.0018(7) -0.0049(8) 0.0005(10)
C5 0.0991(16) 0.0610(12) 0.0260(8) 0.0016(7) -0.0072(8) 0.0036(10)
C14 0.0913(15) 0.0646(12) 0.0264(8) -0.0016(7) -0.0014(8) 0.0075(10)
C1 0.1033(17) 0.0621(12) 0.0218(8) 0.0006(7) -0.0051(8) -0.0021(10)
C17 0.1063(17) 0.0615(12) 0.0225(8) -0.0011(7) 0.0051(8) -0.0001(10)
C4 0.1039(18) 0.0653(13) 0.0368(10) -0.0062(9) -0.0096(10) 0.0112(11)
C8 0.0990(16) 0.0666(13) 0.0204(8) -0.0014(7) -0.0047(8) -0.0039(10)
C15 0.1034(17) 0.0627(13) 0.0361(10) -0.0086(8) -0.0095(10) 0.0134(11)
C7 0.0993(17) 0.0660(13) 0.0344(9) -0.0059(8) -0.0099(9) 0.0093(11)
C6 0.1030(17) 0.0595(12) 0.0358(9) -0.0086(8) -0.0093(10) 0.0071(11)
C3 0.1145(19) 0.0632(13) 0.0340(9) -0.0080(8) -0.0141(10) 0.0078(12)
C11 0.0992(16) 0.0717(14) 0.0220(8) -0.0017(7) -0.0025(8) -0.0039(11)
N12 0.167(3) 0.0804(16) 0.0511(12) -0.0163(11) 0.0179(14) -0.0373(16)
N10 0.170(3) 0.0747(14) 0.0231(8) -0.0072(8) 0.0055(10) -0.0196(14)
C16 0.0991(18) 0.0732(15) 0.0455(11) -0.0125(10) -0.0103(11) 0.0110(12)
C18 0.126(2) 0.0641(14) 0.0332(10) -0.0095(9) 0.0100(11) -0.0139(13)
N11 0.116(2) 0.0847(17) 0.093(2) -0.0140(14) -0.0349(16) 0.0081(14)
C19 0.128(2) 0.0650(13) 0.0234(9) -0.0061(8) 0.0061(10) -0.0047(13)
C9 0.203(4) 0.0621(14) 0.0237(10) -0.0021(8) 0.0092(14) -0.0241(17)
C13 0.202(4) 0.106(2) 0.0280(11) -0.0111(12) 0.0071(15) -0.074(3)
C12 0.200(4) 0.118(3) 0.0288(11) -0.0091(13) 0.0154(16) -0.081(3)
C10 0.210(4) 0.0646(15) 0.0255(10) -0.0037(9) 0.0091(14) -0.0226(18)
C20 0.196(4) 0.0632(17) 0.107(3) -0.0030(16) -0.079(3) 0.020(2)
C28 0.177(4) 0.089(2) 0.078(2) -0.0219(17) 0.016(2) -0.050(2)
C21 0.286(7) 0.103(3) 0.092(3) 0.039(2) -0.087(4) -0.035(4)
C23 0.294(6) 0.111(3) 0.0365(14) -0.0078(15) 0.035(2) -0.070(3)
C29 0.195(6) 0.164(6) 0.235(9) -0.059(6) -0.046(6) -0.012(5)
C26 0.149(4) 0.164(5) 0.159(5) -0.002(4) -0.051(4) 0.004(4)
C24 0.40(3) 0.177(16) 0.044(5) -0.004(6) 0.052(9) -0.131(17)
C22 0.433(17) 0.167(7) 0.169(8) 0.047(6) -0.120(9) -0.097(8)
C27 0.256(12) 0.36(2) 0.58(4) -0.16(2) 0.142(18) 0.006(13)
C24A 0.52(3) 0.216(13) 0.165(13) 0.107(11) 0.159(15) 0.093(15)
C25 1.02(5) 0.223(15) 0.52(4) 0.10(2) 0.20(4) 0.02(2)
S1B 0.89(5) 0.34(2) 0.49(3) 0.170(18) 0.48(3) 0.26(2)
S1C 0.81(4) 0.35(3) 0.43(3) -0.24(2) 0.41(3) -0.29(3)
S1A 1.27(6) 0.39(3) 0.36(3) 0.043(19) 0.13(4) 0.14(4)

loop_
_atom_type_symbol
_atom_type_description
_atom_type_scat_dispersion_real
_atom_type_scat_dispersion_imag
_atom_type_scat_source
C C 0.0023 0.0012 'International Tables Vol C Tables 4.2.6.8 and 6.1.1.4'
H H 0.0000 0.0000 'International Tables Vol C Tables 4.2.6.8 and 6.1.1.4'
N N 0.0045 0.0024 'International Tables Vol C Tables 4.2.6.8 and 6.1.1.4'
S S 0.1246 0.1234 'International Tables Vol C Tables 4.2.6.8 and 6.1.1.4'

loop_
_geom_angle_atom_site_label_1
_geom_angle_atom_site_label_2
_geom_angle_atom_site_label_3
_geom_angle
_geom_angle_site_symmetry_1
C14 N3 C15 113.7(2) .
C14 N1 C5 129.1(2) .
C16 N5 C14 113.4(2) .
C17 N2 C11 128.1(2) .
C19 N8 C17 113.5(2) .
C16 N4 C15 113.9(2) .
C17 N6 C18 114.49(18) .
C15 N9 C20 127.9(3) .
C19 N7 C18 114.5(2) .
C7 C2 C1 121.1(2) .
C7 C2 C3 117.9(2) .
C3 C2 C1 120.8(2) .
C4 C5 N1 123.7(2) .
C6 C5 N1 117.7(2) .
C6 C5 C4 118.6(2) .
N3 C14 N1 119.3(2) .
N3 C14 N5 126.6(2) .
N5 C14 N1 114.1(2) .
C2 C1 C8 113.9(2) .
C1 C1 C2 123.5(2) 11_455
C1 C1 C8 122.6(3) 11_455
N8 C17 N2 113.3(2) .
N6 C17 N2 120.24(18) .
N6 C17 N8 126.4(2) .
C3 C4 C5 120.0(2) .
C9 C8 C1 121.2(2) .
C13 C8 C1 122.6(2) .
C13 C8 C9 115.9(2) .
N4 C15 N3 125.6(2) .
N9 C15 N3 114.4(2) .
N9 C15 N4 120.0(2) .
C6 C7 C2 121.0(2) .
C7 C6 C5 120.8(2) .
C4 C3 C2 121.6(2) .
C12 C11 N2 117.9(2) .
C12 C11 C10 117.6(2) .
C10 C11 N2 124.6(2) .
C18 N12 C28 123.9(3) .
C19 N10 C23 125.5(2) .
N5 C16 N4 126.7(3) .
N5 C16 N11 115.8(3) .
N4 C16 N11 117.5(3) .
N7 C18 N6 124.8(2) .
N12 C18 N6 114.8(2) .
N12 C18 N7 120.4(2) .
C16 N11 C26 125.4(4) .
N7 C19 N8 126.02(19) .
N7 C19 N10 115.7(2) .
N10 C19 N8 118.3(2) .
C8 C9 C10 122.3(3) .
C8 C13 C12 122.8(2) .
C11 C12 C13 121.2(3) .
C11 C10 C9 119.9(3) .
N9 C20 C21 111.8(4) .
C29 C28 N12 114.5(4) .
C22 C21 C20 127.3(8) .
N10 C23 C24 108.1(7) .
N10 C23 C24A 113.5(9) .
N11 C26 C27 127.4(12) .
C25 C24A C23 117.7(19) .
C24A C25 S1B 152(2) .
S1A C25 S1C 97(3) .

loop_
_geom_bond_atom_site_label_1
_geom_bond_atom_site_label_2
_geom_bond_distance
_geom_bond_site_symmetry_2
N3 C14 1.329(3) .
N3 C15 1.350(3) .
N1 C5 1.406(3) .
N1 C14 1.354(3) .
N5 C14 1.342(3) .
N5 C16 1.329(3) .
N2 C17 1.360(3) .
N2 C11 1.421(2) .
N8 C17 1.351(2) .
N8 C19 1.351(3) .
N4 C15 1.338(4) .
N4 C16 1.336(4) .
N6 C17 1.310(3) .
N6 C18 1.369(3) .
N9 C15 1.336(3) .
N9 C20 1.428(4) .
N7 C18 1.338(3) .
N7 C19 1.331(4) .
C2 C1 1.494(3) .
C2 C7 1.392(3) .
C2 C3 1.395(4) .
C5 C4 1.398(3) .
C5 C6 1.393(4) .
C1 C1 1.339(5) 11_455
C1 C8 1.495(2) .
C4 C3 1.378(4) .
C8 C9 1.374(3) .
C8 C13 1.329(4) .
C7 C6 1.379(4) .
C11 C12 1.334(4) .
C11 C10 1.382(4) .
N12 C18 1.321(4) .
N12 C28 1.463(5) .
N10 C19 1.340(3) .
N10 C23 1.421(5) .
C16 N11 1.375(4) .
N11 C26 1.401(7) .
C9 C10 1.392(3) .
C13 C12 1.401(3) .
C20 C21 1.564(8) .
C28 C29 1.444(9) .
C21 C22 1.292(9) .
C23 C24 1.519(11) .
C23 C24A 1.552(14) .
C26 C27 1.502(13) .
C24A C25 1.522(17) .
C25 S1B 1.864(16) .
C25 S1C 1.90(2) .
C25 S1A 1.90(2) .
